data_4310033
loop_
_publ_author_name
'Yaroslav E. Filinchuk'
'Klaus Yvon'

_publ_section_title
;
Deuterium-Induced Copper Pairing in Zr2CuD~5
;
_journal_name_full 'Inorganic Chemistry'
_journal_page_first 8191
_journal_page_last 8193
_journal_paper_doi 10.1021/ic0514039
_journal_volume 44
_journal_year 2005
_chemical_formula_sum 'Cu D5 Zr2'
_chemical_name_systematic ' ?'
_space_group_IT_number 12
_symmetry_cell_setting monoclinic
_symmetry_space_group_name_Hall '-I 2'
_symmetry_space_group_name_H-M 'I 1 1 2/m'
_cell_angle_alpha 90.00000
_cell_angle_beta 90.00000
_cell_angle_gamma 104.291(12)
_cell_formula_units_Z 4
_cell_length_a 9.3357(12)
_cell_length_b 8.3429(15)
_cell_length_c 3.6030(7)
_cell_volume 271.94(8)
_computing_structure_refinement FULLPROF
_diffrn_radiation_probe neutron
_diffrn_radiation_type 'Constant Wavelength Neutron Diffraction'
_diffrn_radiation_wavelength 1.49381
_diffrn_source 'nuclear reactor'
_pd_instr_location ' ?'
_pd_meas_2theta_range_inc 0.100000
_pd_meas_2theta_range_max 164.80000
_pd_meas_2theta_range_min 4.00000
_pd_meas_number_of_points 1609
_pd_proc_2theta_range_inc 0.100000
_pd_proc_2theta_range_max 164.8914
_pd_proc_2theta_range_min 4.0914
_pd_proc_ls_pref_orient_corr ' ?'
_pd_proc_ls_prof_R_factor 2.4489
_pd_proc_ls_prof_wR_expected 0.9820
_pd_proc_ls_prof_wR_factor 3.1517
_pd_proc_wavelength 1.493814
_pd_spec_mounting ' ?'
_refine_ls_number_parameters 38
_refine_ls_number_reflns 399
_refine_ls_number_restraints 0
_refine_ls_R_I_factor 1.9049
_cod_data_source_file ic0514039si20050817_103659.cif
_cod_data_source_block 1_Zr2CuD4
_cod_depositor_comments
;
The following automatic conversions were performed:
'_symmetry_cell_setting' value 'Monoclinic' changed to 'monoclinic'
according to '/home/saulius/struct/CIF-dictionaries/cif_core.dic'
dictionary named 'cif_core.dic' version 2.4.1 from 2010-06-29.

Automatic conversion script
Id: cif_fix_enum 1527 2010-12-29 10:47:43Z saulius 
;
_cod_original_formula_sum 'Cu Zr2 D5'
_cod_database_code 4310033
_pd_proc_ls_prof_cr_factor 4.6799
_pd_proc_ls_prof_cwr_factor 5.6475
_pd_proc_ls_prof_cwr_expected 1.7597
_pd_proc_ls_prof_chi2 10.3000
_pd_proc_ls_prof_echi2 10.3000

loop_
_symmetry_equiv_pos_as_xyz
x,y,z
-x,-y,z
-x,-y,-z
x,y,-z
x+1/2,y+1/2,z+1/2
-x+1/2,-y+1/2,z+1/2
-x+1/2,-y+1/2,-z+1/2
x+1/2,y+1/2,-z+1/2

loop_
_atom_site_label
_atom_site_fract_x
_atom_site_fract_y
_atom_site_fract_z
_atom_site_U_iso_or_equiv
_atom_site_occupancy
_atom_site_adp_type
_atom_site_type_symbol
Zr1 0.0768(7) 0.2320(8) 0.00000 0.019(2) 1.00000 Uiso ZR
Zr2 0.6653(6) 0.0859(6) 0.00000 -0.0043(10) 1.00000 Uiso ZR
Cu 0.3792(7) 0.5250(9) 0.00000 0.0213(12) 1.00000 Uiso CU
D1 0.1385(7) 0.7211(9) 0.00000 0.0132(6) 1.00000 Uiso D
D2 0.4617(6) 0.1419(8) 0.00000 0.0132(6) 1.00000 Uiso D
D3 0.3155(7) 0.2938(7) 0.00000 0.0132(6) 1.00000 Uiso D
D4 0.1883(6) 0.4839(11) 0.00000 0.0132(6) 1.00000 Uiso D
D5 0.8895(8) 0.0291(15) 0.00000 0.0132(6) 0.712(10) Uiso D

loop_
_atom_type_symbol
_atom_type_scat_length_neutron
_atom_type_scat_source
ZR 0.71600 V.F._Sears_Neutron_News_3_26_(1992)
CU 0.77180 V.F._Sears_Neutron_News_3_26_(1992)
D 0.66710 V.F._Sears_Neutron_News_3_26_(1992)

loop_
_geom_angle_atom_site_label_1
_geom_angle_atom_site_label_2
_geom_angle_atom_site_label_3
_geom_angle_site_symmetry_1
_geom_angle_site_symmetry_2
_geom_angle_site_symmetry_3
_geom_angle
_geom_angle_publ_flag
? ? ? ? ? ? ? ?

loop_
_geom_bond_atom_site_label_1
_geom_bond_atom_site_label_2
_geom_bond_site_symmetry_1
_geom_bond_site_symmetry_2
_geom_bond_distance
_geom_bond_publ_flag
? ? ? ? ? ?

loop_
_geom_contact_atom_site_label_1
_geom_contact_atom_site_label_2
_geom_contact_distance
_geom_contact_site_symmetry_1
_geom_contact_site_symmetry_2
_geom_contact_publ_flag
? ? ? ? ? ?

loop_
_geom_hbond_atom_site_label_D
_geom_hbond_atom_site_label_H
_geom_hbond_atom_site_label_A
_geom_hbond_site_symmetry_D
_geom_hbond_site_symmetry_H
_geom_hbond_site_symmetry_A
_geom_hbond_distance_DH
_geom_hbond_distance_HA
_geom_hbond_distance_DA
_geom_hbond_angle_DHA
_geom_hbond_publ_flag
? ? ? ? ? ? ? ? ? ? ?

loop_
_geom_torsion_atom_site_label_1
_geom_torsion_atom_site_label_2
_geom_torsion_atom_site_label_3
_geom_torsion_atom_site_label_4
_geom_torsion_site_symmetry_1
_geom_torsion_site_symmetry_2
_geom_torsion_site_symmetry_3
_geom_torsion_site_symmetry_4
_geom_torsion
_geom_torsion_publ_flag
? ? ? ? ? ? ? ? ? ?
